data_4101255
loop_
_publ_author_name
'Sharma, Vasudha'
'Peddibhotla, Satyamaheshwar'
'Tepe, Jetze J'

_publ_section_title
;
 Sensitization of cancer cells to DNA damaging agents by imidazolines.
;
_journal_issue 28
_journal_name_full 'Journal of the American Chemical Society'
_journal_page_first 9137
_journal_page_last 9143
_journal_paper_doi 10.1021/ja060273f
_journal_volume 128
_journal_year 2006
_chemical_formula_sum 'C29 H25 Cl N2 O2'
_chemical_formula_weight 468.96
_chemical_name_systematic
; 
 ? 
;
_space_group_IT_number 4
_symmetry_cell_setting monoclinic
_symmetry_space_group_name_Hall 'P 2yb'
_symmetry_space_group_name_H-M 'P 1 21 1'
_atom_sites_solution_hydrogens geom
_atom_sites_solution_primary direct
_atom_sites_solution_secondary difmap
_audit_creation_method SHELXL-97
_cell_angle_alpha 90.00
_cell_angle_beta 98.62(3)
_cell_angle_gamma 90.00
_cell_formula_units_Z 2
_cell_length_a 9.4466(19)
_cell_length_b 10.052(2)
_cell_length_c 13.087(3)
_cell_measurement_temperature 173(2)
_cell_volume 1228.7(4)
_computing_structure_refinement 'SHELXL-97 (Sheldrick, 1997)'
_computing_structure_solution 'SHELXS-97 (Sheldrick, 1990)'
_diffrn_ambient_temperature 173(2)
_diffrn_measured_fraction_theta_full 0.979
_diffrn_measured_fraction_theta_max 0.979
_diffrn_radiation_monochromator graphite
_diffrn_radiation_source 'fine-focus sealed tube'
_diffrn_radiation_type MoK\a
_diffrn_radiation_wavelength 0.71073
_diffrn_reflns_av_R_equivalents 0.0219
_diffrn_reflns_av_sigmaI/netI 0.0324
_diffrn_reflns_limit_h_max 12
_diffrn_reflns_limit_h_min -12
_diffrn_reflns_limit_k_max 12
_diffrn_reflns_limit_k_min -13
_diffrn_reflns_limit_l_max 16
_diffrn_reflns_limit_l_min -17
_diffrn_reflns_number 14854
_diffrn_reflns_theta_full 28.27
_diffrn_reflns_theta_max 28.27
_diffrn_reflns_theta_min 1.57
_exptl_absorpt_coefficient_mu 0.184
_exptl_crystal_density_diffrn 1.268
_exptl_crystal_density_method 'not measured'
_exptl_crystal_F_000 492
_exptl_crystal_size_max 0.7
_exptl_crystal_size_mid 0.25
_exptl_crystal_size_min 0.2
_refine_diff_density_max 0.186
_refine_diff_density_min -0.154
_refine_diff_density_rms 0.033
_refine_ls_abs_structure_details 'Flack H D (1983), Acta Cryst. A39, 876-881'
_refine_ls_abs_structure_Flack 0.01(4)
_refine_ls_extinction_method none
_refine_ls_goodness_of_fit_ref 0.688
_refine_ls_hydrogen_treatment mixed
_refine_ls_matrix_type full
_refine_ls_number_parameters 407
_refine_ls_number_reflns 5816
_refine_ls_number_restraints 1
_refine_ls_restrained_S_all 0.688
_refine_ls_R_factor_all 0.0400
_refine_ls_R_factor_gt 0.0302
_refine_ls_shift/su_max 0.006
_refine_ls_shift/su_mean 0.000
_refine_ls_structure_factor_coef Fsqd
_refine_ls_weighting_details 'calc w=1/[\s^2^(Fo^2^)+(0.1000P)^2^+0.0000P] where P=(Fo^2^+2Fc^2^)/3'
_refine_ls_weighting_scheme calc
_refine_ls_wR_factor_gt 0.0829
_refine_ls_wR_factor_ref 0.0913
_reflns_number_gt 5002
_reflns_number_total 5816
_reflns_threshold_expression >2sigma(I)
_cod_data_source_file ja060273fsi20060123_050918.cif
_cod_data_source_block p21
_cod_original_sg_symbol_H-M P2(1)
_cod_database_code 4101255

loop_
_symmetry_equiv_pos_as_xyz
'x, y, z'
'-x, y+1/2, -z'

loop_
_atom_site_label
_atom_site_type_symbol
_atom_site_fract_x
_atom_site_fract_y
_atom_site_fract_z
_atom_site_U_iso_or_equiv
_atom_site_adp_type
_atom_site_occupancy
_atom_site_symmetry_multiplicity
_atom_site_calc_flag
Cl Cl 0.23720(4) 0.32437(4) 0.39494(3) 0.03440(10) Uani 1 1 d
N1 N 0.18668(14) 0.48113(14) 0.75972(10) 0.0288(3) Uani 1 1 d
C2 C 0.16406(16) 0.43271(15) 0.66454(11) 0.0258(3) Uani 1 1 d
N3 N 0.28266(13) 0.42283(14) 0.62437(10) 0.0279(3) Uani 1 1 d
H3 H 0.285(2) 0.408(2) 0.5645(19) 0.045(6) Uiso 1 1 d
C4 C 0.40907(15) 0.46378(15) 0.69744(11) 0.0249(3) Uani 1 1 d
C5 C 0.33734(15) 0.51991(16) 0.79099(11) 0.0271(3) Uani 1 1 d
H5A H 0.3722(18) 0.4769(17) 0.8533(14) 0.019(4) Uiso 1 1 d
C6 C 0.35069(19) 0.66769(18) 0.81203(13) 0.0344(3) Uani 1 1 d
C7 C 0.2738(3) 0.7595(2) 0.74826(17) 0.0519(5) Uani 1 1 d
H7A H 0.196(3) 0.732(3) 0.697(2) 0.067(8) Uiso 1 1 d
C8 C 0.2970(4) 0.8952(3) 0.7652(2) 0.0727(8) Uani 1 1 d
H8A H 0.242(5) 0.957(5) 0.732(3) 0.115(15) Uiso 1 1 d
C9 C 0.3972(4) 0.9372(3) 0.8466(2) 0.0713(8) Uani 1 1 d
H9A H 0.421(3) 1.038(4) 0.856(2) 0.087(9) Uiso 1 1 d
C10 C 0.4710(3) 0.8473(3) 0.9122(2) 0.0650(8) Uani 1 1 d
H10A H 0.545(4) 0.877(4) 0.960(3) 0.093(10) Uiso 1 1 d
C11 C 0.4483(2) 0.7121(2) 0.89552(17) 0.0502(5) Uani 1 1 d
H11A H 0.501(3) 0.637(3) 0.950(2) 0.061(7) Uiso 1 1 d
C12 C 0.08454(17) 0.48503(18) 0.83333(12) 0.0317(3) Uani 1 1 d
H12A H -0.007(2) 0.4715(18) 0.7947(14) 0.023(4) Uiso 1 1 d
H12B H 0.084(2) 0.576(2) 0.8669(15) 0.029(4) Uiso 1 1 d
C13 C 0.11715(16) 0.38024(18) 0.91684(12) 0.0306(3) Uani 1 1 d
C14 C 0.1197(2) 0.4153(2) 1.01971(14) 0.0419(4) Uani 1 1 d
H14A H 0.102(3) 0.507(3) 1.0366(18) 0.052(6) Uiso 1 1 d
C15 C 0.1450(2) 0.3201(3) 1.09770(14) 0.0500(4) Uani 1 1 d
H15A H 0.145(2) 0.346(3) 1.1726(18) 0.054(7) Uiso 1 1 d
C16 C 0.1708(2) 0.1897(2) 1.07247(17) 0.0472(5) Uani 1 1 d
H16A H 0.196(3) 0.126(3) 1.131(2) 0.078(9) Uiso 1 1 d
C17 C 0.1678(2) 0.1542(2) 0.97083(18) 0.0501(5) Uani 1 1 d
H17A H 0.188(3) 0.054(3) 0.948(2) 0.077(8) Uiso 1 1 d
C18 C 0.1409(2) 0.2484(2) 0.89291(16) 0.0456(5) Uani 1 1 d
H18A H 0.142(3) 0.227(3) 0.822(2) 0.055(6) Uiso 1 1 d
C19 C 0.02093(16) 0.39781(16) 0.61008(11) 0.0273(3) Uani 1 1 d
C20 C -0.07805(17) 0.50029(17) 0.58440(12) 0.0308(3) Uani 1 1 d
H20A H -0.056(2) 0.591(2) 0.6024(15) 0.034(5) Uiso 1 1 d
C21 C -0.21403(18) 0.46875(19) 0.53436(13) 0.0345(4) Uani 1 1 d
H21A H -0.284(2) 0.538(2) 0.5185(15) 0.036(5) Uiso 1 1 d
C22 C -0.25163(17) 0.3369(2) 0.51394(13) 0.0396(4) Uani 1 1 d
H22A H -0.345(2) 0.317(3) 0.4805(16) 0.045(5) Uiso 1 1 d
C23 C -0.1530(2) 0.2361(2) 0.54070(16) 0.0424(4) Uani 1 1 d
H23A H -0.177(3) 0.144(3) 0.5282(19) 0.053(7) Uiso 1 1 d
C24 C -0.01472(19) 0.26598(18) 0.58732(14) 0.0361(4) Uani 1 1 d
H24A H 0.054(2) 0.201(3) 0.6085(17) 0.046(6) Uiso 1 1 d
C25 C 0.49043(16) 0.56871(15) 0.64214(11) 0.0257(3) Uani 1 1 d
O26 O 0.45807(12) 0.59155(13) 0.55174(8) 0.0350(3) Uani 1 1 d
O27 O 0.59802(13) 0.62197(12) 0.70390(9) 0.0322(3) Uani 1 1 d
H27 H 0.641(3) 0.677(3) 0.6707(19) 0.051(6) Uiso 1 1 d
C28 C 0.50908(15) 0.34630(15) 0.72843(11) 0.0272(3) Uani 1 1 d
C29 C 0.5035(2) 0.23245(17) 0.66809(13) 0.0345(3) Uani 1 1 d
H29A H 0.434(2) 0.222(2) 0.6071(16) 0.035(5) Uiso 1 1 d
C30 C 0.6018(3) 0.1307(2) 0.69364(15) 0.0467(5) Uani 1 1 d
H30A H 0.598(3) 0.057(3) 0.651(2) 0.058(7) Uiso 1 1 d
C31 C 0.7060(3) 0.1429(2) 0.77887(16) 0.0520(5) Uani 1 1 d
H31A H 0.775(3) 0.073(3) 0.797(2) 0.060(7) Uiso 1 1 d
C32 C 0.7119(2) 0.2547(2) 0.84010(16) 0.0491(5) Uani 1 1 d
H32A H 0.791(3) 0.263(3) 0.904(2) 0.065(7) Uiso 1 1 d
C33 C 0.61470(19) 0.35751(18) 0.81555(13) 0.0370(4) Uani 1 1 d
H33A H 0.613(2) 0.427(2) 0.8583(16) 0.033(5) Uiso 1 1 d

loop_
_atom_site_aniso_label
_atom_site_aniso_U_11
_atom_site_aniso_U_22
_atom_site_aniso_U_33
_atom_site_aniso_U_23
_atom_site_aniso_U_13
_atom_site_aniso_U_12
Cl 0.0466(2) 0.02929(17) 0.02820(17) -0.00262(16) 0.00853(14) 0.00167(17)
N1 0.0252(6) 0.0365(7) 0.0252(6) -0.0037(5) 0.0055(5) -0.0005(5)
C2 0.0280(7) 0.0242(7) 0.0252(7) 0.0010(5) 0.0046(5) 0.0018(6)
N3 0.0254(6) 0.0356(7) 0.0227(6) -0.0056(5) 0.0037(5) 0.0001(5)
C4 0.0250(7) 0.0285(7) 0.0211(6) -0.0028(5) 0.0028(5) 0.0016(5)
C5 0.0267(7) 0.0327(8) 0.0220(7) -0.0022(6) 0.0038(5) 0.0012(6)
C6 0.0374(8) 0.0365(9) 0.0320(7) -0.0099(7) 0.0140(6) -0.0033(7)
C7 0.0788(15) 0.0357(10) 0.0418(10) -0.0042(8) 0.0111(10) 0.0031(10)
C8 0.119(3) 0.0409(13) 0.0626(15) -0.0021(12) 0.0298(16) 0.0062(15)
C9 0.095(2) 0.0501(14) 0.0807(18) -0.0327(14) 0.0524(16) -0.0273(14)
C10 0.0568(13) 0.0702(18) 0.0726(15) -0.0434(14) 0.0243(12) -0.0199(12)
C11 0.0394(10) 0.0620(13) 0.0500(11) -0.0264(11) 0.0093(9) -0.0067(9)
C12 0.0260(7) 0.0432(9) 0.0271(7) -0.0029(7) 0.0077(6) 0.0034(6)
C13 0.0235(6) 0.0389(8) 0.0305(7) -0.0014(7) 0.0073(6) -0.0020(6)
C14 0.0522(10) 0.0418(10) 0.0306(8) -0.0044(7) 0.0026(7) -0.0017(8)
C15 0.0614(12) 0.0547(11) 0.0328(8) 0.0020(10) 0.0031(8) -0.0085(11)
C16 0.0334(9) 0.0530(12) 0.0545(11) 0.0186(9) 0.0046(8) -0.0039(8)
C17 0.0522(12) 0.0368(10) 0.0656(13) 0.0053(9) 0.0233(10) 0.0003(9)
C18 0.0566(12) 0.0426(11) 0.0413(10) -0.0055(8) 0.0196(9) -0.0022(9)
C19 0.0253(7) 0.0319(8) 0.0254(7) -0.0028(6) 0.0060(5) -0.0002(6)
C20 0.0286(7) 0.0318(8) 0.0320(8) -0.0003(6) 0.0046(6) -0.0014(6)
C21 0.0268(8) 0.0448(10) 0.0325(8) 0.0009(7) 0.0062(6) 0.0046(7)
C22 0.0266(7) 0.0536(11) 0.0383(8) -0.0111(9) 0.0040(6) -0.0040(8)
C23 0.0415(9) 0.0371(9) 0.0477(10) -0.0143(8) 0.0038(8) -0.0086(7)
C24 0.0343(8) 0.0342(9) 0.0390(9) -0.0072(7) 0.0027(7) 0.0015(7)
C25 0.0263(7) 0.0274(7) 0.0234(7) 0.0002(5) 0.0035(5) 0.0060(6)
O26 0.0347(6) 0.0423(7) 0.0269(5) 0.0080(5) 0.0011(4) -0.0004(5)
O27 0.0354(6) 0.0374(6) 0.0238(5) 0.0000(4) 0.0042(4) -0.0106(5)
C28 0.0261(7) 0.0298(9) 0.0265(6) 0.0030(6) 0.0067(5) 0.0014(6)
C29 0.0437(9) 0.0320(8) 0.0281(8) -0.0001(6) 0.0062(7) 0.0042(7)
C30 0.0703(14) 0.0344(10) 0.0377(9) 0.0021(7) 0.0154(9) 0.0166(9)
C31 0.0657(14) 0.0499(12) 0.0412(10) 0.0138(9) 0.0111(9) 0.0286(10)
C32 0.0473(11) 0.0571(13) 0.0406(10) 0.0069(9) -0.0012(8) 0.0164(9)
C33 0.0384(9) 0.0387(10) 0.0322(8) -0.0004(7) -0.0002(7) 0.0055(7)

loop_
_atom_type_symbol
_atom_type_description
_atom_type_scat_dispersion_real
_atom_type_scat_dispersion_imag
_atom_type_scat_source
C C 0.0033 0.0016 'International Tables Vol C Tables 4.2.6.8 and 6.1.1.4'
H H 0.0000 0.0000 'International Tables Vol C Tables 4.2.6.8 and 6.1.1.4'
N N 0.0061 0.0033 'International Tables Vol C Tables 4.2.6.8 and 6.1.1.4'
O O 0.0106 0.0060 'International Tables Vol C Tables 4.2.6.8 and 6.1.1.4'
Cl Cl 0.1484 0.1585 'International Tables Vol C Tables 4.2.6.8 and 6.1.1.4'

loop_
_geom_angle_atom_site_label_1
_geom_angle_atom_site_label_2
_geom_angle_atom_site_label_3
_geom_angle
C2 N1 C12 126.86(13)
C2 N1 C5 111.81(12)
C12 N1 C5 121.01(12)
N3 C2 N1 112.21(13)
N3 C2 C19 124.44(13)
N1 C2 C19 123.33(14)
C2 N3 C4 112.15(12)
N3 C4 C28 111.42(12)
N3 C4 C25 107.35(12)
C28 C4 C25 108.67(11)
N3 C4 C5 101.64(11)
C28 C4 C5 112.82(12)
C25 C4 C5 114.67(12)
N1 C5 C6 111.17(13)
N1 C5 C4 101.40(12)
C6 C5 C4 117.09(13)
C7 C6 C11 119.2(2)
C7 C6 C5 121.76(17)
C11 C6 C5 119.01(18)
C6 C7 C8 120.2(3)
C9 C8 C7 119.7(3)
C10 C9 C8 120.6(2)
C9 C10 C11 119.8(2)
C10 C11 C6 120.4(2)
N1 C12 C13 111.92(13)
C18 C13 C14 118.79(17)
C18 C13 C12 121.55(16)
C14 C13 C12 119.63(16)
C13 C14 C15 120.76(19)
C16 C15 C14 119.58(18)
C17 C16 C15 119.95(19)
C16 C17 C18 120.6(2)
C17 C18 C13 120.28(18)
C24 C19 C20 121.31(14)
C24 C19 C2 120.43(14)
C20 C19 C2 118.24(14)
C21 C20 C19 118.91(16)
C22 C21 C20 120.06(16)
C23 C22 C21 120.46(16)
C22 C23 C24 120.34(17)
C19 C24 C23 118.85(16)
O26 C25 O27 126.03(15)
O26 C25 C4 121.41(14)
O27 C25 C4 112.50(12)
C29 C28 C33 119.41(15)
C29 C28 C4 121.13(14)
C33 C28 C4 119.32(14)
C28 C29 C30 120.23(17)
C31 C30 C29 120.02(19)
C32 C31 C30 120.40(18)
C31 C32 C33 120.34(19)
C32 C33 C28 119.59(18)

loop_
_geom_bond_atom_site_label_1
_geom_bond_atom_site_label_2
_geom_bond_distance
N1 C2 1.325(2)
N1 C12 1.4625(19)
N1 C5 1.473(2)
C2 N3 1.311(2)
C2 C19 1.473(2)
N3 C4 1.4723(19)
C4 C28 1.529(2)
C4 C25 1.547(2)
C4 C5 1.589(2)
C5 C6 1.513(2)
C6 C7 1.377(3)
C6 C11 1.393(3)
C7 C8 1.393(3)
C8 C9 1.380(5)
C9 C10 1.364(5)
C10 C11 1.388(4)
C12 C13 1.516(2)
C13 C18 1.388(3)
C13 C14 1.389(2)
C14 C15 1.394(3)
C15 C16 1.382(4)
C16 C17 1.374(3)
C17 C18 1.387(3)
C19 C24 1.389(2)
C19 C20 1.398(2)
C20 C21 1.388(2)
C21 C22 1.388(3)
C22 C23 1.385(3)
C23 C24 1.389(3)
C25 O26 1.1989(18)
C25 O27 1.314(2)
C28 C29 1.387(2)
C28 C33 1.403(2)
C29 C30 1.389(3)
C30 C31 1.378(3)
C31 C32 1.376(3)
C32 C33 1.388(3)

loop_
_cod_related_entry_id
_cod_related_entry_database
_cod_related_entry_code
1 ChemSpider 9844703
